data_2205695
loop_
_publ_author_name
'Liang-Zhong Xu'
'Kai Li'
'Chong-Yi Zhu'
'Guo-Dong Si'
'Guan-Ping Yu'

_publ_section_title
;
 2-(4-Fluorophenyl)-2-oxo-1-(1<i>H</i>-1,2,4-triazol-1-yl)ethyl
 piperidine-1-carbodithiolate
;
_journal_issue 5
_journal_name_full 'Acta Crystallographica Section E'
_journal_page_first o1306
_journal_page_last o1307
_journal_paper_doi 10.1107/S1600536805010561
_journal_volume 61
_journal_year 2005
_chemical_formula_iupac 'C16 H17 F N4 O S2'
_chemical_formula_moiety 'C16 H17 F N4 O S2'
_chemical_formula_sum 'C16 H17 F N4 O S2'
_chemical_formula_weight 364.46
_chemical_name_systematic
;
2-(4-Fluorophenyl)-2-oxo-1-(1<i>H</i>-1,2,4-triazol-1-yl)ethyl
piperidine-1-carbodithiolate
;
_space_group_IT_number 2
_symmetry_cell_setting triclinic
_symmetry_space_group_name_Hall '-P 1'
_symmetry_space_group_name_H-M 'P -1'
_atom_sites_solution_hydrogens geom
_atom_sites_solution_primary direct
_atom_sites_solution_secondary difmap
_audit_creation_method SHELXL97
_cell_angle_alpha 73.323(2)
_cell_angle_beta 88.603(2)
_cell_angle_gamma 66.981(2)
_cell_formula_units_Z 2
_cell_length_a 8.7112(15)
_cell_length_b 9.8967(17)
_cell_length_c 11.1551(19)
_cell_measurement_reflns_used 1376
_cell_measurement_temperature 295(2)
_cell_measurement_theta_max 24.13
_cell_measurement_theta_min 2.54
_cell_volume 843.7(3)
_computing_cell_refinement SMART
_computing_data_collection 'SMART (Bruker, 1998)'
_computing_data_reduction 'SAINT (Bruker, 1999)'
_computing_molecular_graphics 'ORTEP-3 for Windows (Farrugia, 1997)'
_computing_publication_material SHELXL97
_computing_structure_refinement 'SHELXL97 (Sheldrick, 1997)'
_computing_structure_solution 'SHELXS97 (Sheldrick, 1997)'
_diffrn_ambient_temperature 295(2)
_diffrn_measured_fraction_theta_full 0.985
_diffrn_measured_fraction_theta_max 0.985
_diffrn_measurement_device_type 'Bruker SMART CCD area-detector'
_diffrn_measurement_method '\f and \w'
_diffrn_radiation_monochromator graphite
_diffrn_radiation_source 'fine-focus sealed tube'
_diffrn_radiation_type MoK\a
_diffrn_radiation_wavelength 0.71073
_diffrn_reflns_av_R_equivalents 0.0154
_diffrn_reflns_av_sigmaI/netI 0.0319
_diffrn_reflns_limit_h_max 10
_diffrn_reflns_limit_h_min -9
_diffrn_reflns_limit_k_max 11
_diffrn_reflns_limit_k_min -11
_diffrn_reflns_limit_l_max 13
_diffrn_reflns_limit_l_min -13
_diffrn_reflns_number 4609
_diffrn_reflns_theta_full 25.00
_diffrn_reflns_theta_max 25.00
_diffrn_reflns_theta_min 2.35
_diffrn_standards_decay_% 0.1
_exptl_absorpt_coefficient_mu 0.337
_exptl_absorpt_correction_T_max 0.948
_exptl_absorpt_correction_T_min 0.910
_exptl_absorpt_correction_type multi-scan
_exptl_absorpt_process_details '(SADABS; Sheldrick, 1996)'
_exptl_crystal_colour colourless
_exptl_crystal_density_diffrn 1.435
_exptl_crystal_density_meas ?
_exptl_crystal_density_method .
_exptl_crystal_description bolck
_exptl_crystal_F_000 380
_exptl_crystal_size_max 0.24
_exptl_crystal_size_mid 0.18
_exptl_crystal_size_min 0.16
_refine_diff_density_max 0.206
_refine_diff_density_min -0.170
_refine_ls_extinction_method none
_refine_ls_goodness_of_fit_ref 1.096
_refine_ls_hydrogen_treatment constr
_refine_ls_matrix_type full
_refine_ls_number_parameters 217
_refine_ls_number_reflns 2932
_refine_ls_number_restraints 0
_refine_ls_restrained_S_all 1.096
_refine_ls_R_factor_all 0.0492
_refine_ls_R_factor_gt 0.0337
_refine_ls_shift/su_max 0.000
_refine_ls_shift/su_mean 0.000
_refine_ls_structure_factor_coef Fsqd
_refine_ls_weighting_details 'calc w = 1/[\s^2^(Fo^2^)+(0.0427P)^2^+0.0282P] where P=(Fo^2^+2Fc^2^)/3'
_refine_ls_weighting_scheme calc
_refine_ls_wR_factor_gt 0.0813
_refine_ls_wR_factor_ref 0.0859
_reflns_number_gt 2231
_reflns_number_total 2932
_reflns_threshold_expression I>2\s(I)
_cod_data_source_file dn6208.cif
_cod_data_source_block I
_cod_depositor_comments
;
The following automatic conversions were performed:
'_symmetry_cell_setting' value 'Triclinic' changed to 'triclinic'
according to '/home/saulius/struct/CIF-dictionaries/cif_core.dic'
dictionary named 'cif_core.dic' version 2.4.1 from 2010-06-29.

Automatic conversion script
Id: cif_fix_enum 1527 2010-12-29 10:47:43Z saulius 

The following automatic conversions were performed:

'_symmetry_cell_setting' value 'Triclinic' changed to 'triclinic'
according to /home/saulius/struct/CIF-dictionaries/cif_core.dic
dictionary named 'cif_core.dic' version 2.4.1 from 2010-06-29.

Automatic conversion script
Id: cif_fix_values 1715 2011-07-08 13:25:40Z adriana 
;
_cod_original_sg_symbol_H-M P-1
_cod_database_code 2205695
_cod_database_fobs_code 2205695

loop_
_symmetry_equiv_pos_as_xyz
'x, y, z'
'-x, -y, -z'

loop_
_atom_site_label
_atom_site_fract_x
_atom_site_fract_y
_atom_site_fract_z
_atom_site_U_iso_or_equiv
_atom_site_adp_type
_atom_site_calc_flag
_atom_site_refinement_flags
_atom_site_occupancy
_atom_site_type_symbol
S1 0.24571(8) 0.83119(6) 0.03988(5) 0.05206(18) Uani d . 1 S
S2 0.38103(7) 0.65439(6) 0.31131(5) 0.04305(16) Uani d . 1 S
N1 0.2624(2) 0.55130(18) 0.16018(15) 0.0422(4) Uani d . 1 N
N2 0.6198(2) 0.76964(19) 0.26557(16) 0.0434(4) Uani d . 1 N
N3 0.6722(2) 0.8666(2) 0.17981(19) 0.0617(5) Uani d . 1 N
N4 0.8929(2) 0.6638(3) 0.2989(2) 0.0667(6) Uani d . 1 N
O1 0.49211(18) 0.85083(17) 0.47010(14) 0.0564(4) Uani d . 1 O
F1 -0.25679(16) 1.32518(15) 0.36397(14) 0.0724(4) Uani d . 1 F
C1 0.2915(2) 0.6736(2) 0.15979(17) 0.0370(4) Uani d . 1 C
C2 0.1725(3) 0.5506(3) 0.0508(2) 0.0520(6) Uani d . 1 C
H2A 0.1397 0.6493 -0.0136 0.062 Uiso calc R 1 H
H2B 0.0716 0.5352 0.0755 0.062 Uiso calc R 1 H
C3 0.2823(3) 0.4239(3) -0.0016(2) 0.0552(6) Uani d . 1 C
H3A 0.2200 0.4227 -0.0720 0.066 Uiso calc R 1 H
H3B 0.3791 0.4435 -0.0320 0.066 Uiso calc R 1 H
C4 0.3395(3) 0.2697(3) 0.0982(2) 0.0587(6) Uani d . 1 C
H4A 0.2438 0.2445 0.1217 0.070 Uiso calc R 1 H
H4B 0.4168 0.1906 0.0653 0.070 Uiso calc R 1 H
C5 0.4246(3) 0.2740(2) 0.2120(2) 0.0559(6) Uani d . 1 C
H5A 0.5284 0.2853 0.1904 0.067 Uiso calc R 1 H
H5B 0.4525 0.1771 0.2779 0.067 Uiso calc R 1 H
C6 0.3158(3) 0.4049(2) 0.26115(19) 0.0493(5) Uani d . 1 C
H6A 0.2181 0.3877 0.2927 0.059 Uiso calc R 1 H
H6B 0.3784 0.4087 0.3300 0.059 Uiso calc R 1 H
C7 0.4420(2) 0.8148(2) 0.27628(18) 0.0384(5) Uani d . 1 C
H7 0.3803 0.8901 0.1968 0.046 Uiso calc R 1 H
C8 0.7521(3) 0.6525(3) 0.3347(2) 0.0594(6) Uani d . 1 C
H8 0.7463 0.5722 0.4003 0.071 Uiso calc R 1 H
C9 0.8356(3) 0.7956(3) 0.2054(3) 0.0676(7) Uani d . 1 C
H9 0.9077 0.8353 0.1605 0.081 Uiso calc R 1 H
C10 0.3905(2) 0.8891(2) 0.38253(19) 0.0393(5) Uani d . 1 C
C11 0.2172(2) 1.0060(2) 0.37266(17) 0.0374(4) Uani d . 1 C
C12 0.0945(2) 1.0386(2) 0.27945(19) 0.0438(5) Uani d . 1 C
H12 0.1203 0.9876 0.2187 0.053 Uiso calc R 1 H
C13 -0.0659(3) 1.1464(2) 0.2762(2) 0.0486(5) Uani d . 1 C
H13 -0.1495 1.1676 0.2149 0.058 Uiso calc R 1 H
C14 -0.0985(2) 1.2212(2) 0.3655(2) 0.0474(5) Uani d . 1 C
C15 0.0190(3) 1.1959(2) 0.4569(2) 0.0503(5) Uani d . 1 C
H15 -0.0073 1.2510 0.5148 0.060 Uiso calc R 1 H
C16 0.1777(3) 1.0863(2) 0.46112(19) 0.0449(5) Uani d . 1 C
H16 0.2596 1.0655 0.5237 0.054 Uiso calc R 1 H

loop_
_atom_site_aniso_label
_atom_site_aniso_U_11
_atom_site_aniso_U_22
_atom_site_aniso_U_33
_atom_site_aniso_U_12
_atom_site_aniso_U_13
_atom_site_aniso_U_23
S1 0.0653(4) 0.0484(3) 0.0385(3) -0.0206(3) -0.0025(3) -0.0097(3)
S2 0.0517(3) 0.0445(3) 0.0371(3) -0.0245(3) -0.0028(2) -0.0106(2)
N1 0.0453(10) 0.0435(10) 0.0407(9) -0.0198(8) -0.0038(8) -0.0131(8)
N2 0.0370(10) 0.0420(10) 0.0517(10) -0.0149(8) 0.0040(8) -0.0163(9)
N3 0.0472(12) 0.0590(13) 0.0782(14) -0.0250(10) 0.0153(10) -0.0149(11)
N4 0.0386(11) 0.0706(15) 0.0905(16) -0.0154(10) 0.0045(11) -0.0326(13)
O1 0.0446(9) 0.0639(10) 0.0578(9) -0.0118(7) -0.0104(8) -0.0269(8)
F1 0.0443(8) 0.0685(9) 0.0968(10) -0.0039(7) 0.0044(7) -0.0399(8)
C1 0.0295(10) 0.0430(12) 0.0391(11) -0.0123(9) 0.0056(8) -0.0168(9)
C2 0.0506(13) 0.0551(14) 0.0531(13) -0.0217(11) -0.0104(10) -0.0186(11)
C3 0.0537(14) 0.0760(17) 0.0510(13) -0.0336(12) 0.0059(11) -0.0303(13)
C4 0.0631(15) 0.0574(15) 0.0651(15) -0.0262(12) 0.0113(12) -0.0299(13)
C5 0.0599(15) 0.0456(13) 0.0622(15) -0.0235(11) 0.0012(12) -0.0126(11)
C6 0.0643(15) 0.0486(13) 0.0433(12) -0.0326(11) 0.0030(10) -0.0115(10)
C7 0.0330(11) 0.0407(11) 0.0417(11) -0.0140(9) 0.0015(9) -0.0140(9)
C8 0.0456(14) 0.0529(15) 0.0693(16) -0.0115(12) 0.0002(12) -0.0148(12)
C9 0.0483(16) 0.0769(19) 0.091(2) -0.0324(14) 0.0215(14) -0.0352(17)
C10 0.0387(11) 0.0388(11) 0.0436(12) -0.0195(9) 0.0002(9) -0.0113(9)
C11 0.0372(11) 0.0389(11) 0.0389(11) -0.0184(9) 0.0039(9) -0.0116(9)
C12 0.0414(12) 0.0519(13) 0.0397(11) -0.0170(10) 0.0023(9) -0.0184(10)
C13 0.0386(12) 0.0559(14) 0.0462(12) -0.0137(10) -0.0015(9) -0.0151(11)
C14 0.0353(12) 0.0439(12) 0.0581(14) -0.0104(10) 0.0059(10) -0.0162(11)
C15 0.0530(14) 0.0511(13) 0.0561(14) -0.0220(11) 0.0131(11) -0.0286(11)
C16 0.0431(12) 0.0512(13) 0.0471(12) -0.0220(11) 0.0005(9) -0.0200(11)

loop_
_atom_type_symbol
_atom_type_description
_atom_type_scat_dispersion_real
_atom_type_scat_dispersion_imag
_atom_type_scat_source
C C 0.0033 0.0016 'International Tables Vol C Tables 4.2.6.8 and 6.1.1.4'
H H 0.0000 0.0000 'International Tables Vol C Tables 4.2.6.8 and 6.1.1.4'
N N 0.0061 0.0033 'International Tables Vol C Tables 4.2.6.8 and 6.1.1.4'
O O 0.0106 0.0060 'International Tables Vol C Tables 4.2.6.8 and 6.1.1.4'
F F 0.0171 0.0103 'International Tables Vol C Tables 4.2.6.8 and 6.1.1.4'
S S 0.1246 0.1234 'International Tables Vol C Tables 4.2.6.8 and 6.1.1.4'

loop_
_geom_angle_atom_site_label_1
_geom_angle_atom_site_label_2
_geom_angle_atom_site_label_3
_geom_angle
C7 S2 C1 102.46(9)
C1 N1 C6 126.74(17)
C1 N1 C2 120.95(17)
C6 N1 C2 112.29(16)
C8 N2 N3 109.10(18)
C8 N2 C7 131.69(19)
N3 N2 C7 118.82(17)
C9 N3 N2 101.4(2)
C8 N4 C9 101.4(2)
N1 C1 S1 125.83(15)
N1 C1 S2 112.23(14)
S1 C1 S2 121.88(11)
N1 C2 C3 110.50(18)
N1 C2 H2A 109.6
C3 C2 H2A 109.6
N1 C2 H2B 109.6
C3 C2 H2B 109.6
H2A C2 H2B 108.1
C4 C3 C2 110.53(18)
C4 C3 H3A 109.5
C2 C3 H3A 109.5
C4 C3 H3B 109.5
C2 C3 H3B 109.5
H3A C3 H3B 108.1
C5 C4 C3 110.00(18)
C5 C4 H4A 109.7
C3 C4 H4A 109.7
C5 C4 H4B 109.7
C3 C4 H4B 109.7
H4A C4 H4B 108.2
C4 C5 C6 112.34(19)
C4 C5 H5A 109.1
C6 C5 H5A 109.1
C4 C5 H5B 109.1
C6 C5 H5B 109.1
H5A C5 H5B 107.9
N1 C6 C5 109.91(17)
N1 C6 H6A 109.7
C5 C6 H6A 109.7
N1 C6 H6B 109.7
C5 C6 H6B 109.7
H6A C6 H6B 108.2
N2 C7 C10 110.32(15)
N2 C7 S2 112.73(13)
C10 C7 S2 107.15(12)
N2 C7 H7 108.9
C10 C7 H7 108.9
S2 C7 H7 108.9
N4 C8 N2 111.5(2)
N4 C8 H8 124.3
N2 C8 H8 124.3
N3 C9 N4 116.6(2)
N3 C9 H9 121.7
N4 C9 H9 121.7
O1 C10 C11 122.53(18)
O1 C10 C7 118.95(18)
C11 C10 C7 118.51(17)
C12 C11 C16 119.11(18)
C12 C11 C10 122.83(17)
C16 C11 C10 118.06(18)
C13 C12 C11 120.43(18)
C13 C12 H12 119.8
C11 C12 H12 119.8
C14 C13 C12 118.2(2)
C14 C13 H13 120.9
C12 C13 H13 120.9
F1 C14 C15 118.17(19)
F1 C14 C13 118.32(19)
C15 C14 C13 123.51(19)
C14 C15 C16 118.05(19)
C14 C15 H15 121.0
C16 C15 H15 121.0
C15 C16 C11 120.7(2)
C15 C16 H16 119.6
C11 C16 H16 119.6

loop_
_geom_bond_atom_site_label_1
_geom_bond_atom_site_label_2
_geom_bond_distance
S1 C1 1.650(2)
S2 C7 1.8024(19)
S2 C1 1.8071(19)
N1 C1 1.328(2)
N1 C6 1.465(3)
N1 C2 1.469(3)
N2 C8 1.324(3)
N2 N3 1.356(2)
N2 C7 1.447(2)
N3 C9 1.313(3)
N4 C8 1.317(3)
N4 C9 1.331(3)
O1 C10 1.204(2)
F1 C14 1.357(2)
C2 C3 1.512(3)
C2 H2A 0.9700
C2 H2B 0.9700
C3 C4 1.508(3)
C3 H3A 0.9700
C3 H3B 0.9700
C4 C5 1.506(3)
C4 H4A 0.9700
C4 H4B 0.9700
C5 C6 1.516(3)
C5 H5A 0.9700
C5 H5B 0.9700
C6 H6A 0.9700
C6 H6B 0.9700
C7 C10 1.537(3)
C7 H7 0.9800
C8 H8 0.9300
C9 H9 0.9300
C10 C11 1.483(3)
C11 C12 1.386(3)
C11 C16 1.394(3)
C12 C13 1.381(3)
C12 H12 0.9300
C13 C14 1.366(3)
C13 H13 0.9300
C14 C15 1.361(3)
C15 C16 1.375(3)
C15 H15 0.9300
C16 H16 0.9300

loop_
_geom_hbond_atom_site_label_D
_geom_hbond_atom_site_label_H
_geom_hbond_atom_site_label_A
_geom_hbond_distance_DH
_geom_hbond_distance_HA
_geom_hbond_distance_DA
_geom_hbond_angle_DHA
_geom_hbond_publ_flag
C2 H2A S1 0.97 2.53 3.052(3) 114 yes
C6 H6B S2 0.97 2.39 2.939(2) 115 yes
C7 H7 S1 0.98 2.45 3.108(3) 124 yes
C12 H12 S1 0.93 2.81 3.735(2) 172 yes

loop_
_geom_torsion_atom_site_label_1
_geom_torsion_atom_site_label_2
_geom_torsion_atom_site_label_3
_geom_torsion_atom_site_label_4
_geom_torsion
C8 N2 N3 C9 0.7(2)
C7 N2 N3 C9 174.27(18)
C6 N1 C1 S1 173.88(15)
C2 N1 C1 S1 -4.3(3)
C6 N1 C1 S2 -8.9(2)
C2 N1 C1 S2 173.00(14)
C7 S2 C1 N1 169.82(13)
C7 S2 C1 S1 -12.79(14)
C1 N1 C2 C3 119.3(2)
C6 N1 C2 C3 -59.1(2)
N1 C2 C3 C4 57.4(2)
C2 C3 C4 C5 -54.8(2)
C3 C4 C5 C6 54.1(2)
C1 N1 C6 C5 -121.2(2)
C2 N1 C6 C5 57.1(2)
C4 C5 C6 N1 -54.8(2)
C8 N2 C7 C10 76.1(3)
N3 N2 C7 C10 -95.8(2)
C8 N2 C7 S2 -43.7(3)
N3 N2 C7 S2 144.46(15)
C1 S2 C7 N2 -101.59(14)
C1 S2 C7 C10 136.86(13)
C9 N4 C8 N2 0.6(3)
N3 N2 C8 N4 -0.9(3)
C7 N2 C8 N4 -173.36(18)
N2 N3 C9 N4 -0.3(3)
C8 N4 C9 N3 -0.2(3)
N2 C7 C10 O1 -28.6(2)
S2 C7 C10 O1 94.43(19)
N2 C7 C10 C11 151.07(16)
S2 C7 C10 C11 -85.87(18)
O1 C10 C11 C12 -172.87(18)
C7 C10 C11 C12 7.5(3)
O1 C10 C11 C16 7.4(3)
C7 C10 C11 C16 -172.26(16)
C16 C11 C12 C13 -1.6(3)
C10 C11 C12 C13 178.65(18)
C11 C12 C13 C14 1.2(3)
C12 C13 C14 F1 -178.82(18)
C12 C13 C14 C15 0.5(3)
F1 C14 C15 C16 177.61(18)
C13 C14 C15 C16 -1.7(3)
C14 C15 C16 C11 1.2(3)
C12 C11 C16 C15 0.4(3)
C10 C11 C16 C15 -179.88(18)
